data_7700494
loop_
_publ_author_name
'Zhang, Sihan'
'Shang, Rong'
'Nakamoto, Masaaki'
'Yamamoto, Yohsuke'
'Adachi, Yohei'
'Ohshita, Joji'

_publ_section_title
;
 Bis(diphenylphosphinyl)-functionalized dipyrido-annulated NHC towards
 copper(i) and silver(i).
;
_journal_issue 32
_journal_name_full 'Dalton transactions (Cambridge, England : 2003)'
_journal_page_first 12250
_journal_page_last 12256
_journal_paper_doi 10.1039/c9dt02435b
_journal_volume 48
_journal_year 2019
_chemical_formula_sum 'C94 H98 Br3 Cu5 F6 N6 O8 P4 S2'
_chemical_formula_weight 2299.21
_space_group_crystal_system monoclinic
_space_group_IT_number 14
_space_group_name_Hall '-P 2ybc'
_space_group_name_H-M_alt 'P 1 21/c 1'
_symmetry_space_group_name_Hall '-P 2ybc'
_symmetry_space_group_name_H-M 'P 1 21/c 1'
_atom_sites_solution_hydrogens geom
_audit_creation_method SHELXL-2014/5
_audit_update_record
;
2019-06-01 deposited with the CCDC.    2019-07-09 downloaded from the CCDC.
;
_cell_angle_alpha 90
_cell_angle_beta 117.0600(10)
_cell_angle_gamma 90
_cell_formula_units_Z 4
_cell_length_a 29.878(2)
_cell_length_b 13.1902(10)
_cell_length_c 28.148(2)
_cell_measurement_reflns_used 9904
_cell_measurement_temperature 123(2)
_cell_measurement_theta_max 26.36
_cell_measurement_theta_min 2.24
_cell_volume 9878.7(12)
_computing_cell_refinement 'Bruker SAINT'
_computing_data_collection 'Bruker APEX2'
_computing_data_reduction 'Bruker SAINT'
_computing_structure_refinement 'SHELXL-2014/5 (Sheldrick, 2014)'
_computing_structure_solution 'SHELXT 2014/4 (Sheldrick, 2014)'
_diffrn_ambient_temperature 123(2)
_diffrn_measured_fraction_theta_full 0.996
_diffrn_measured_fraction_theta_max 0.996
_diffrn_measurement_device_type 'Bruker APEX-II CCD'
_diffrn_measurement_method '\f and \w scans'
_diffrn_radiation_type MoK\a
_diffrn_radiation_wavelength 0.71073
_diffrn_reflns_av_R_equivalents 0.0393
_diffrn_reflns_av_unetI/netI 0.0564
_diffrn_reflns_Laue_measured_fraction_full 0.996
_diffrn_reflns_Laue_measured_fraction_max 0.996
_diffrn_reflns_limit_h_max 33
_diffrn_reflns_limit_h_min -37
_diffrn_reflns_limit_k_max 16
_diffrn_reflns_limit_k_min -12
_diffrn_reflns_limit_l_max 35
_diffrn_reflns_limit_l_min -32
_diffrn_reflns_number 51294
_diffrn_reflns_point_group_measured_fraction_full 0.996
_diffrn_reflns_point_group_measured_fraction_max 0.996
_diffrn_reflns_theta_full 26.000
_diffrn_reflns_theta_max 26.372
_diffrn_reflns_theta_min 1.750
_exptl_absorpt_coefficient_mu 2.447
_exptl_absorpt_correction_T_max 0.837
_exptl_absorpt_correction_T_min 0.683
_exptl_absorpt_correction_type multi-scan
_exptl_crystal_colour yellow
_exptl_crystal_density_diffrn 1.546
_exptl_crystal_description plate
_exptl_crystal_F_000 4656
_exptl_crystal_size_max 0.160
_exptl_crystal_size_mid 0.160
_exptl_crystal_size_min 0.073
_refine_diff_density_max 3.633
_refine_diff_density_min -1.244
_refine_diff_density_rms 0.177
_refine_ls_extinction_method none
_refine_ls_goodness_of_fit_ref 1.093
_refine_ls_hydrogen_treatment constr
_refine_ls_matrix_type full
_refine_ls_number_parameters 1169
_refine_ls_number_reflns 20103
_refine_ls_number_restraints 0
_refine_ls_restrained_S_all 1.093
_refine_ls_R_factor_all 0.1122
_refine_ls_R_factor_gt 0.0795
_refine_ls_shift/su_max 0.001
_refine_ls_shift/su_mean 0.000
_refine_ls_structure_factor_coef Fsqd
_refine_ls_weighting_details 'w=1/[\s^2^(Fo^2^)+(0.1032P)^2^+71.9648P] where P=(Fo^2^+2Fc^2^)/3'
_refine_ls_weighting_scheme calc
_refine_ls_wR_factor_gt 0.2091
_refine_ls_wR_factor_ref 0.2276
_reflns_Friedel_coverage 0.000
_reflns_number_gt 14303
_reflns_number_total 20103
_reflns_threshold_expression 'I > 2\s(I)'
_cod_data_source_file c9dt02435b2.cif
_cod_data_source_block 5_Cu5L2Br3
_cod_depositor_comments 'Adding full bibliography for 7700491--7700494.cif.'
_cod_original_cell_volume 9878.7(13)
_cod_database_code 7700494
_shelx_space_group_comment
;
The symmetry employed for this shelxl refinement is uniquely defined
by the following loop, which should always be used as a source of
symmetry information in preference to the above space-group names.
They are only intended as comments.
;
_shelx_estimated_absorpt_t_min 0.696
_shelx_estimated_absorpt_t_max 0.842
_shelxl_version_number 2014/5

loop_
_space_group_symop_operation_xyz
'x, y, z'
'-x, y+1/2, -z+1/2'
'-x, -y, -z'
'x, -y-1/2, z-1/2'

loop_
_atom_site_label
_atom_site_type_symbol
_atom_site_fract_x
_atom_site_fract_y
_atom_site_fract_z
_atom_site_U_iso_or_equiv
_atom_site_adp_type
_atom_site_occupancy
_atom_site_site_symmetry_order
_atom_site_calc_flag
_atom_site_refinement_flags_posn
_atom_site_refinement_flags_adp
Br1 Br 0.19760(3) 0.62141(5) 0.67934(3) 0.02789(18) Uani 1 1 d . .
Br2 Br 0.30777(3) 0.60864(6) 0.85282(3) 0.02903(19) Uani 1 1 d . .
Br3 Br 0.26257(4) 0.86648(6) 0.77465(4) 0.0446(2) Uani 1 1 d . .
Cu1 Cu 0.28256(3) 0.63162(7) 0.71135(4) 0.0267(2) Uani 1 1 d . .
Cu2 Cu 0.22229(3) 0.61741(7) 0.82033(4) 0.0264(2) Uani 1 1 d . .
Cu3 Cu 0.25419(3) 0.50524(6) 0.76446(4) 0.0219(2) Uani 1 1 d . .
Cu4 Cu 0.23581(3) 0.80227(7) 0.68397(4) 0.0301(2) Uani 1 1 d . .
Cu5 Cu 0.26780(3) 0.78409(7) 0.85483(4) 0.0327(2) Uani 1 1 d . .
S1 S 0.05466(9) 0.20570(18) 0.44397(10) 0.0447(5) Uani 1 1 d . .
S2 S 0.40589(9) 0.2111(2) 1.04461(11) 0.0491(6) Uani 1 1 d . .
P1 P 0.29851(7) 0.81676(14) 0.66338(8) 0.0246(4) Uani 1 1 d . .
P2 P 0.31810(7) 0.42742(13) 0.75709(8) 0.0211(4) Uani 1 1 d . .
P3 P 0.19936(7) 0.80451(14) 0.86420(7) 0.0233(4) Uani 1 1 d . .
P4 P 0.19090(6) 0.41943(13) 0.76939(7) 0.0188(4) Uani 1 1 d . .
F1 F 0.1055(3) 0.2043(6) 0.5474(2) 0.089(2) Uani 1 1 d . .
F2 F 0.1112(2) 0.3420(5) 0.5129(2) 0.0676(17) Uani 1 1 d . .
F3 F 0.1504(2) 0.2121(6) 0.5064(3) 0.086(2) Uani 1 1 d . .
F4 F 0.4092(4) 0.3400(6) 0.9782(3) 0.098(3) Uani 1 1 d . .
F5 F 0.4824(3) 0.2935(7) 1.0396(3) 0.094(3) Uani 1 1 d . .
F6 F 0.4391(3) 0.1935(6) 0.9746(3) 0.082(2) Uani 1 1 d . .
O1 O 0.0638(2) 0.2558(5) 0.4036(2) 0.0516(17) Uani 1 1 d . .
O2 O 0.0127(3) 0.2466(6) 0.4494(3) 0.062(2) Uani 1 1 d . .
O3 O 0.0594(3) 0.0975(5) 0.4449(3) 0.076(2) Uani 1 1 d . .
O4 O 0.4145(4) 0.2847(7) 1.0854(4) 0.098(3) Uani 1 1 d . .
O5 O 0.3561(3) 0.1930(9) 1.0074(4) 0.106(4) Uani 1 1 d . .
O6 O 0.4366(3) 0.1239(8) 1.0706(4) 0.091(3) Uani 1 1 d . .
O7 O 0.1691(2) 0.8710(4) 0.6371(2) 0.0376(13) Uani 1 1 d . .
O8 O 0.3332(2) 0.8386(5) 0.9151(3) 0.0462(16) Uani 1 1 d . .
N1 N 0.3788(2) 0.7354(4) 0.7509(2) 0.0181(11) Uani 1 1 d . .
N2 N 0.3879(2) 0.5836(4) 0.7824(2) 0.0196(12) Uani 1 1 d . .
N3 N 0.1263(2) 0.7258(4) 0.7701(2) 0.0189(12) Uani 1 1 d . .
N4 N 0.12020(19) 0.5750(4) 0.7384(2) 0.0167(11) Uani 1 1 d . .
N5 N 0.0950(3) 0.8866(6) 0.5624(3) 0.0372(16) Uani 1 1 d . .
N6 N 0.4106(3) 0.8943(6) 0.9412(3) 0.050(2) Uani 1 1 d . .
C1 C 0.3529(3) 0.6470(5) 0.7455(3) 0.0206(14) Uani 1 1 d . .
C2 C 0.3612(3) 0.8214(5) 0.7203(3) 0.0218(14) Uani 1 1 d . .
C3 C 0.3925(3) 0.9030(5) 0.7324(3) 0.0236(15) Uani 1 1 d . .
H3 H 0.3799 0.9634 0.7124 0.028 Uiso 1 1 calc R U
C4 C 0.4432(3) 0.9028(5) 0.7735(3) 0.0241(15) Uani 1 1 d . .
C5 C 0.4608(3) 0.8142(5) 0.8017(3) 0.0248(15) Uani 1 1 d . .
H5 H 0.4946 0.8104 0.8286 0.030 Uiso 1 1 calc R U
C6 C 0.4292(2) 0.7284(5) 0.7911(3) 0.0199(14) Uani 1 1 d . .
C7 C 0.4347(3) 0.6310(5) 0.8106(3) 0.0208(14) Uani 1 1 d . .
C8 C 0.4759(3) 0.5749(5) 0.8480(3) 0.0251(15) Uani 1 1 d . .
H8 H 0.5078 0.6068 0.8666 0.030 Uiso 1 1 calc R U
C9 C 0.4708(3) 0.4770(6) 0.8576(3) 0.0284(16) Uani 1 1 d . .
C10 C 0.4219(3) 0.4318(5) 0.8288(3) 0.0257(16) Uani 1 1 d . .
H10 H 0.4179 0.3626 0.8355 0.031 Uiso 1 1 calc R U
C11 C 0.3810(3) 0.4830(5) 0.7923(3) 0.0223(15) Uani 1 1 d . .
C12 C 0.4766(3) 0.9972(6) 0.7850(3) 0.0320(18) Uani 1 1 d . .
C13 C 0.4828(4) 1.0442(7) 0.8369(4) 0.057(3) Uani 1 1 d . .
H13A H 0.4496 1.0588 0.8344 0.085 Uiso 1 1 calc R U
H13B H 0.5020 1.1074 0.8435 0.085 Uiso 1 1 calc R U
H13C H 0.5008 0.9969 0.8663 0.085 Uiso 1 1 calc R U
C14 C 0.4538(4) 1.0763(7) 0.7414(4) 0.056(3) Uani 1 1 d . .
H14A H 0.4453 1.0450 0.7068 0.084 Uiso 1 1 calc R U
H14B H 0.4781 1.1311 0.7481 0.084 Uiso 1 1 calc R U
H14C H 0.4233 1.1039 0.7413 0.084 Uiso 1 1 calc R U
C15 C 0.5278(3) 0.9679(7) 0.7894(4) 0.047(2) Uani 1 1 d . .
H15A H 0.5441 0.9189 0.8185 0.070 Uiso 1 1 calc R U
H15B H 0.5489 1.0285 0.7968 0.070 Uiso 1 1 calc R U
H15C H 0.5233 0.9374 0.7558 0.070 Uiso 1 1 calc R U
C16 C 0.5138(3) 0.4099(7) 0.8953(4) 0.039(2) Uani 1 1 d . .
C17 C 0.5619(4) 0.4669(9) 0.9227(5) 0.071(4) Uani 1 1 d . .
H17A H 0.5693 0.5003 0.8960 0.107 Uiso 1 1 calc R U
H17B H 0.5891 0.4199 0.9438 0.107 Uiso 1 1 calc R U
H17C H 0.5588 0.5181 0.9462 0.107 Uiso 1 1 calc R U
C18 C 0.5234(5) 0.3275(9) 0.8629(6) 0.093(5) Uani 1 1 d . .
H18A H 0.4935 0.2848 0.8453 0.140 Uiso 1 1 calc R U
H18B H 0.5520 0.2856 0.8867 0.140 Uiso 1 1 calc R U
H18C H 0.5311 0.3591 0.8359 0.140 Uiso 1 1 calc R U
C19 C 0.5003(5) 0.3615(15) 0.9350(6) 0.138(9) Uani 1 1 d . .
H19A H 0.4820 0.4102 0.9459 0.207 Uiso 1 1 calc R U
H19B H 0.5310 0.3403 0.9663 0.207 Uiso 1 1 calc R U
H19C H 0.4791 0.3021 0.9188 0.207 Uiso 1 1 calc R U
C20 C 0.2971(3) 0.9374(6) 0.6303(3) 0.0275(16) Uani 1 1 d . .
C21 C 0.2661(3) 1.0140(6) 0.6321(3) 0.0375(19) Uani 1 1 d . .
H21 H 0.2466 1.0030 0.6504 0.045 Uiso 1 1 calc R U
C22 C 0.2632(4) 1.1071(7) 0.6072(4) 0.047(2) Uani 1 1 d . .
H22 H 0.2425 1.1604 0.6088 0.057 Uiso 1 1 calc R U
C23 C 0.2920(4) 1.1189(6) 0.5800(3) 0.042(2) Uani 1 1 d . .
H23 H 0.2902 1.1813 0.5623 0.051 Uiso 1 1 calc R U
C24 C 0.3228(3) 1.0440(7) 0.5779(3) 0.040(2) Uani 1 1 d . .
H24 H 0.3423 1.0545 0.5595 0.048 Uiso 1 1 calc R U
C25 C 0.3249(3) 0.9530(6) 0.6030(3) 0.0349(18) Uani 1 1 d . .
H25 H 0.3458 0.9002 0.6014 0.042 Uiso 1 1 calc R U
C26 C 0.3074(3) 0.7248(5) 0.6197(3) 0.0262(16) Uani 1 1 d . .
C27 C 0.2654(3) 0.6857(6) 0.5772(3) 0.0374(19) Uani 1 1 d . .
H27 H 0.2330 0.7012 0.5734 0.045 Uiso 1 1 calc R U
C28 C 0.2703(4) 0.6246(7) 0.5404(3) 0.048(2) Uani 1 1 d . .
H28 H 0.2409 0.6006 0.5106 0.058 Uiso 1 1 calc R U
C29 C 0.3170(4) 0.5975(7) 0.5459(4) 0.053(3) Uani 1 1 d . .
H29 H 0.3200 0.5547 0.5204 0.064 Uiso 1 1 calc R U
C30 C 0.3591(4) 0.6333(7) 0.5889(4) 0.051(2) Uani 1 1 d . .
H30 H 0.3915 0.6145 0.5932 0.061 Uiso 1 1 calc R U
C31 C 0.3550(3) 0.6958(6) 0.6256(3) 0.0372(19) Uani 1 1 d . .
H31 H 0.3845 0.7197 0.6553 0.045 Uiso 1 1 calc R U
C32 C 0.3265(3) 0.3014(5) 0.7871(3) 0.0241(15) Uani 1 1 d . .
C33 C 0.3197(3) 0.2132(6) 0.7572(4) 0.0349(19) Uani 1 1 d . .
H33 H 0.3140 0.2167 0.7212 0.042 Uiso 1 1 calc R U
C34 C 0.3214(4) 0.1202(6) 0.7811(4) 0.048(2) Uani 1 1 d . .
H34 H 0.3174 0.0598 0.7612 0.057 Uiso 1 1 calc R U
C35 C 0.3287(3) 0.1136(7) 0.8329(4) 0.051(3) Uani 1 1 d . .
H35 H 0.3290 0.0493 0.8483 0.061 Uiso 1 1 calc R U
C36 C 0.3357(3) 0.2014(7) 0.8627(4) 0.041(2) Uani 1 1 d . .
H36 H 0.3411 0.1978 0.8987 0.049 Uiso 1 1 calc R U
C37 C 0.3347(3) 0.2940(6) 0.8393(3) 0.0335(18) Uani 1 1 d . .
H37 H 0.3397 0.3541 0.8597 0.040 Uiso 1 1 calc R U
C38 C 0.3110(3) 0.4055(5) 0.6900(3) 0.0279(16) Uani 1 1 d . .
C39 C 0.2643(3) 0.4143(5) 0.6470(3) 0.0291(17) Uani 1 1 d . .
H39 H 0.2362 0.4311 0.6526 0.035 Uiso 1 1 calc R U
C40 C 0.2579(4) 0.3990(7) 0.5954(4) 0.046(2) Uani 1 1 d . .
H40 H 0.2255 0.4055 0.5658 0.055 Uiso 1 1 calc R U
C41 C 0.2981(4) 0.3747(6) 0.5876(4) 0.045(2) Uani 1 1 d . .
H41 H 0.2937 0.3648 0.5523 0.054 Uiso 1 1 calc R U
C42 C 0.3453(4) 0.3641(8) 0.6300(4) 0.050(3) Uani 1 1 d . .
H42 H 0.3732 0.3460 0.6242 0.060 Uiso 1 1 calc R U
C43 C 0.3514(3) 0.3803(7) 0.6815(4) 0.042(2) Uani 1 1 d . .
H43 H 0.3837 0.3739 0.7110 0.050 Uiso 1 1 calc R U
C44 C 0.1526(2) 0.6363(5) 0.7788(3) 0.0202(14) Uani 1 1 d . .
C45 C 0.1410(2) 0.8123(5) 0.8020(3) 0.0217(14) Uani 1 1 d . .
C46 C 0.1094(3) 0.8941(5) 0.7854(3) 0.0223(15) Uani 1 1 d . .
H46 H 0.1200 0.9543 0.8061 0.027 Uiso 1 1 calc R U
C47 C 0.0618(3) 0.8952(5) 0.7392(3) 0.0225(15) Uani 1 1 d . .
C48 C 0.0475(3) 0.8071(5) 0.7104(3) 0.0240(15) Uani 1 1 d . .
H48 H 0.0155 0.8037 0.6799 0.029 Uiso 1 1 calc R U
C49 C 0.0789(2) 0.7218(5) 0.7247(3) 0.0207(14) Uani 1 1 d . .
C50 C 0.0749(2) 0.6246(5) 0.7043(3) 0.0192(14) Uani 1 1 d . .
C51 C 0.0376(3) 0.5730(5) 0.6601(3) 0.0216(14) Uani 1 1 d . .
H51 H 0.0076 0.6070 0.6367 0.026 Uiso 1 1 calc R U
C52 C 0.0447(3) 0.4751(5) 0.6513(3) 0.0223(15) Uani 1 1 d . .
C53 C 0.0904(2) 0.4256(5) 0.6868(3) 0.0205(14) Uani 1 1 d . .
H53 H 0.0945 0.3561 0.6808 0.025 Uiso 1 1 calc R U
C54 C 0.1286(2) 0.4739(5) 0.7292(3) 0.0193(14) Uani 1 1 d . .
C55 C 0.0287(3) 0.9901(6) 0.7246(3) 0.0287(16) Uani 1 1 d . .
C56 C 0.0291(4) 1.0388(7) 0.6757(4) 0.048(2) Uani 1 1 d . .
H56A H 0.0637 1.0567 0.6839 0.072 Uiso 1 1 calc R U
H56B H 0.0084 1.1001 0.6661 0.072 Uiso 1 1 calc R U
H56C H 0.0157 0.9909 0.6459 0.072 Uiso 1 1 calc R U
C57 C 0.0470(3) 1.0689(7) 0.7693(4) 0.050(3) Uani 1 1 d . .
H57A H 0.0507 1.0370 0.8024 0.075 Uiso 1 1 calc R U
H57B H 0.0225 1.1242 0.7596 0.075 Uiso 1 1 calc R U
H57C H 0.0795 1.0960 0.7747 0.075 Uiso 1 1 calc R U
C58 C -0.0248(3) 0.9607(7) 0.7123(4) 0.040(2) Uani 1 1 d . .
H58A H -0.0384 0.9143 0.6818 0.061 Uiso 1 1 calc R U
H58B H -0.0457 1.0217 0.7038 0.061 Uiso 1 1 calc R U
H58C H -0.0245 0.9271 0.7435 0.061 Uiso 1 1 calc R U
C59 C 0.0060(3) 0.4131(6) 0.6039(3) 0.0330(18) Uani 1 1 d . .
C60 C -0.0402(3) 0.4769(7) 0.5699(4) 0.055(3) Uani 1 1 d . .
H60A H -0.0568 0.4975 0.5914 0.082 Uiso 1 1 calc R U
H60B H -0.0635 0.4369 0.5393 0.082 Uiso 1 1 calc R U
H60C H -0.0298 0.5374 0.5572 0.082 Uiso 1 1 calc R U
C61 C -0.0111(4) 0.3234(8) 0.6257(5) 0.070(4) Uani 1 1 d . .
H61A H 0.0158 0.2728 0.6401 0.105 Uiso 1 1 calc R U
H61B H -0.0411 0.2930 0.5969 0.105 Uiso 1 1 calc R U
H61C H -0.0190 0.3468 0.6541 0.105 Uiso 1 1 calc R U
C62 C 0.0312(4) 0.3776(10) 0.5709(4) 0.070(4) Uani 1 1 d . .
H62A H 0.0479 0.4351 0.5636 0.104 Uiso 1 1 calc R U
H62B H 0.0059 0.3492 0.5371 0.104 Uiso 1 1 calc R U
H62C H 0.0562 0.3254 0.5906 0.104 Uiso 1 1 calc R U
C63 C 0.1989(3) 0.9271(5) 0.8943(3) 0.0241(15) Uani 1 1 d . .
C64 C 0.2355(3) 0.9974(6) 0.9006(3) 0.0347(18) Uani 1 1 d . .
H64 H 0.2600 0.9815 0.8890 0.042 Uiso 1 1 calc R U
C65 C 0.2367(4) 1.0910(6) 0.9237(4) 0.042(2) Uani 1 1 d . .
H65 H 0.2615 1.1397 0.9273 0.051 Uiso 1 1 calc R U
C66 C 0.2018(3) 1.1127(6) 0.9412(3) 0.040(2) Uani 1 1 d . .
H66 H 0.2027 1.1765 0.9573 0.048 Uiso 1 1 calc R U
C67 C 0.1660(3) 1.0443(6) 0.9359(3) 0.038(2) Uani 1 1 d . .
H67 H 0.1420 1.0606 0.9481 0.046 Uiso 1 1 calc R U
C68 C 0.1641(3) 0.9509(6) 0.9128(3) 0.0292(17) Uani 1 1 d . .
H68 H 0.1391 0.9030 0.9094 0.035 Uiso 1 1 calc R U
C69 C 0.1818(3) 0.7154(5) 0.9028(3) 0.0273(16) Uani 1 1 d . .
C70 C 0.1329(3) 0.6881(6) 0.8893(3) 0.0324(18) Uani 1 1 d . .
H70 H 0.1064 0.7142 0.8575 0.039 Uiso 1 1 calc R U
C71 C 0.1217(4) 0.6229(7) 0.9214(4) 0.043(2) Uani 1 1 d . .
H71 H 0.0879 0.6034 0.9110 0.052 Uiso 1 1 calc R U
C72 C 0.1598(4) 0.5868(6) 0.9683(4) 0.045(2) Uani 1 1 d . .
H72 H 0.1523 0.5438 0.9908 0.054 Uiso 1 1 calc R U
C73 C 0.2084(4) 0.6132(6) 0.9824(4) 0.045(2) Uani 1 1 d . .
H73 H 0.2345 0.5887 1.0150 0.053 Uiso 1 1 calc R U
C74 C 0.2205(3) 0.6762(6) 0.9495(3) 0.0363(19) Uani 1 1 d . .
H74 H 0.2546 0.6917 0.9589 0.044 Uiso 1 1 calc R U
C75 C 0.1843(2) 0.2888(5) 0.7449(3) 0.0217(15) Uani 1 1 d . .
C76 C 0.1871(3) 0.2063(6) 0.7764(3) 0.0322(18) Uani 1 1 d . .
H76 H 0.1898 0.2168 0.8110 0.039 Uiso 1 1 calc R U
C77 C 0.1862(3) 0.1088(6) 0.7581(4) 0.039(2) Uani 1 1 d . .
H77 H 0.1890 0.0526 0.7804 0.047 Uiso 1 1 calc R U
C78 C 0.1811(3) 0.0932(6) 0.7077(4) 0.038(2) Uani 1 1 d . .
H78 H 0.1799 0.0261 0.6950 0.045 Uiso 1 1 calc R U
C79 C 0.1778(3) 0.1741(6) 0.6756(3) 0.0340(19) Uani 1 1 d . .
H79 H 0.1737 0.1629 0.6406 0.041 Uiso 1 1 calc R U
C80 C 0.1803(3) 0.2728(6) 0.6943(3) 0.0325(18) Uani 1 1 d . .
H80 H 0.1794 0.3288 0.6727 0.039 Uiso 1 1 calc R U
C81 C 0.1951(3) 0.4045(5) 0.8356(3) 0.0201(14) Uani 1 1 d . .
C82 C 0.1530(3) 0.3931(6) 0.8432(3) 0.0314(17) Uani 1 1 d . .
H82 H 0.1206 0.3943 0.8135 0.038 Uiso 1 1 calc R U
C83 C 0.1579(3) 0.3797(6) 0.8945(3) 0.0344(18) Uani 1 1 d . .
H83 H 0.1288 0.3733 0.8999 0.041 Uiso 1 1 calc R U
C84 C 0.2056(3) 0.3759(6) 0.9378(3) 0.0362(19) Uani 1 1 d . .
H84 H 0.2090 0.3672 0.9727 0.043 Uiso 1 1 calc R U
C85 C 0.2477(3) 0.3846(6) 0.9306(3) 0.0333(18) Uani 1 1 d . .
H85 H 0.2802 0.3814 0.9602 0.040 Uiso 1 1 calc R U
C86 C 0.2424(3) 0.3985(6) 0.8787(3) 0.0274(16) Uani 1 1 d . .
H86 H 0.2714 0.4037 0.8732 0.033 Uiso 1 1 calc R U
C87 C 0.1394(3) 0.8471(6) 0.5918(4) 0.038(2) Uani 1 1 d . .
H87 H 0.1495 0.7940 0.5760 0.046 Uiso 1 1 calc R U
C88 C 0.0623(4) 0.8557(9) 0.5071(4) 0.061(3) Uani 1 1 d . .
H88A H 0.0568 0.9136 0.4833 0.092 Uiso 1 1 calc R U
H88B H 0.0300 0.8324 0.5041 0.092 Uiso 1 1 calc R U
H88C H 0.0783 0.8006 0.4971 0.092 Uiso 1 1 calc R U
C89 C 0.0753(4) 0.9644(10) 0.5833(6) 0.089(5) Uani 1 1 d . .
H89A H 0.0449 0.9395 0.5844 0.133 Uiso 1 1 calc R U
H89B H 0.0671 1.0244 0.5604 0.133 Uiso 1 1 calc R U
H89C H 0.1005 0.9823 0.6195 0.133 Uiso 1 1 calc R U
C90 C 0.3688(4) 0.8566(8) 0.9067(4) 0.053(3) Uani 1 1 d . .
H90 H 0.3655 0.8419 0.8722 0.064 Uiso 1 1 calc R U
C91 C 0.4205(6) 0.9169(17) 0.9956(6) 0.134(8) Uani 1 1 d . .
H91A H 0.4201 0.9905 1.0003 0.201 Uiso 1 1 calc R U
H91B H 0.4535 0.8898 1.0205 0.201 Uiso 1 1 calc R U
H91C H 0.3945 0.8856 1.0029 0.201 Uiso 1 1 calc R U
C92 C 0.4487(5) 0.9332(15) 0.9267(6) 0.118(7) Uani 1 1 d . .
H92A H 0.4393 0.9156 0.8896 0.177 Uiso 1 1 calc R U
H92B H 0.4813 0.9030 0.9501 0.177 Uiso 1 1 calc R U
H92C H 0.4508 1.0071 0.9308 0.177 Uiso 1 1 calc R U
C93 C 0.1075(4) 0.2412(8) 0.5043(4) 0.049(2) Uani 1 1 d . .
C94 C 0.4350(5) 0.2597(10) 1.0069(4) 0.063(3) Uani 1 1 d . .

loop_
_atom_site_aniso_label
_atom_site_aniso_U_11
_atom_site_aniso_U_22
_atom_site_aniso_U_33
_atom_site_aniso_U_23
_atom_site_aniso_U_13
_atom_site_aniso_U_12
Br1 0.0198(4) 0.0234(4) 0.0378(4) 0.0037(3) 0.0107(3) -0.0011(3)
Br2 0.0180(4) 0.0270(4) 0.0373(4) -0.0112(3) 0.0085(3) -0.0008(3)
Br3 0.0634(6) 0.0274(4) 0.0371(5) -0.0032(3) 0.0177(5) -0.0045(4)
Cu1 0.0180(4) 0.0236(5) 0.0355(5) 0.0025(4) 0.0095(4) -0.0023(3)
Cu2 0.0161(4) 0.0269(5) 0.0312(5) -0.0099(4) 0.0064(4) 0.0010(3)
Cu3 0.0185(4) 0.0171(4) 0.0335(5) -0.0045(4) 0.0149(4) -0.0023(3)
Cu4 0.0234(5) 0.0270(5) 0.0372(6) 0.0032(4) 0.0115(4) 0.0000(4)
Cu5 0.0207(5) 0.0328(5) 0.0420(6) -0.0161(4) 0.0119(4) -0.0036(4)
S1 0.0430(13) 0.0484(14) 0.0423(13) -0.0014(10) 0.0190(11) 0.0042(10)
S2 0.0416(13) 0.0525(14) 0.0527(15) -0.0036(12) 0.0209(12) -0.0091(11)
P1 0.0184(9) 0.0239(9) 0.0247(10) 0.0016(8) 0.0039(8) -0.0033(7)
P2 0.0166(9) 0.0181(8) 0.0303(10) -0.0049(7) 0.0122(8) -0.0018(7)
P3 0.0164(9) 0.0223(9) 0.0242(10) -0.0095(7) 0.0032(8) 0.0016(7)
P4 0.0159(8) 0.0176(8) 0.0236(9) -0.0033(7) 0.0097(7) -0.0012(7)
F1 0.123(6) 0.107(6) 0.039(4) 0.023(4) 0.039(4) 0.025(5)
F2 0.066(4) 0.072(4) 0.055(4) -0.014(3) 0.018(3) -0.008(3)
F3 0.045(4) 0.135(7) 0.061(4) -0.017(4) 0.011(3) 0.032(4)
F4 0.135(7) 0.084(5) 0.086(5) 0.017(5) 0.058(5) -0.014(5)
F5 0.079(5) 0.147(7) 0.075(5) -0.040(5) 0.051(4) -0.060(5)
F6 0.098(6) 0.101(6) 0.055(4) -0.009(4) 0.042(4) -0.012(4)
O1 0.050(4) 0.071(5) 0.032(3) 0.013(3) 0.018(3) 0.011(3)
O2 0.047(4) 0.085(5) 0.064(5) 0.000(4) 0.036(4) 0.004(4)
O3 0.097(7) 0.040(4) 0.076(6) -0.004(4) 0.028(5) -0.001(4)
O4 0.131(8) 0.104(7) 0.095(7) -0.040(6) 0.083(7) -0.069(6)
O5 0.051(5) 0.184(11) 0.059(5) 0.030(6) 0.004(4) -0.037(6)
O6 0.081(6) 0.117(8) 0.079(6) 0.036(6) 0.041(5) 0.039(6)
O7 0.031(3) 0.033(3) 0.035(3) -0.001(3) 0.002(3) 0.004(2)
O8 0.029(3) 0.052(4) 0.055(4) -0.021(3) 0.017(3) -0.009(3)
N1 0.012(3) 0.017(3) 0.023(3) -0.003(2) 0.006(2) -0.001(2)
N2 0.019(3) 0.016(3) 0.025(3) -0.002(2) 0.010(3) -0.003(2)
N3 0.012(3) 0.020(3) 0.021(3) -0.004(2) 0.005(2) 0.001(2)
N4 0.011(3) 0.014(3) 0.024(3) -0.003(2) 0.007(2) -0.002(2)
N5 0.028(4) 0.047(4) 0.031(4) -0.002(3) 0.009(3) -0.002(3)
N6 0.035(4) 0.062(5) 0.051(5) -0.015(4) 0.019(4) -0.016(4)
C1 0.018(3) 0.020(3) 0.024(4) -0.001(3) 0.010(3) -0.004(3)
C2 0.019(3) 0.027(4) 0.019(3) 0.000(3) 0.008(3) -0.002(3)
C3 0.022(4) 0.019(3) 0.022(4) 0.001(3) 0.004(3) -0.003(3)
C4 0.026(4) 0.019(3) 0.026(4) -0.004(3) 0.010(3) -0.008(3)
C5 0.018(3) 0.024(4) 0.029(4) -0.001(3) 0.007(3) -0.003(3)
C6 0.016(3) 0.024(3) 0.020(3) -0.009(3) 0.008(3) -0.005(3)
C7 0.020(3) 0.020(3) 0.020(4) -0.002(3) 0.008(3) -0.003(3)
C8 0.023(4) 0.024(4) 0.023(4) -0.004(3) 0.005(3) -0.003(3)
C9 0.025(4) 0.027(4) 0.030(4) 0.002(3) 0.010(3) 0.001(3)
C10 0.021(4) 0.021(4) 0.037(4) 0.002(3) 0.015(3) 0.002(3)
C11 0.020(4) 0.019(3) 0.029(4) -0.002(3) 0.013(3) -0.002(3)
C12 0.027(4) 0.026(4) 0.034(4) -0.007(3) 0.006(4) -0.011(3)
C13 0.067(7) 0.032(5) 0.066(7) -0.025(5) 0.026(6) -0.018(5)
C14 0.043(6) 0.027(4) 0.072(7) 0.013(4) 0.003(5) -0.018(4)
C15 0.027(4) 0.048(5) 0.064(6) 0.003(5) 0.020(5) -0.013(4)
C16 0.028(4) 0.037(5) 0.042(5) 0.016(4) 0.006(4) 0.001(4)
C17 0.040(6) 0.058(7) 0.077(8) 0.017(6) -0.008(6) 0.003(5)
C18 0.055(7) 0.066(8) 0.111(11) 0.001(8) -0.004(7) 0.035(6)
C19 0.054(8) 0.22(2) 0.123(13) 0.139(14) 0.027(9) 0.014(10)
C20 0.024(4) 0.025(4) 0.023(4) 0.003(3) 0.001(3) -0.006(3)
C21 0.046(5) 0.032(4) 0.032(5) 0.003(3) 0.015(4) 0.000(4)
C22 0.061(6) 0.032(5) 0.045(5) 0.005(4) 0.020(5) 0.002(4)
C23 0.055(6) 0.027(4) 0.031(5) 0.002(3) 0.008(4) -0.017(4)
C24 0.033(5) 0.042(5) 0.034(5) 0.014(4) 0.006(4) -0.010(4)
C25 0.024(4) 0.037(4) 0.032(4) 0.005(4) 0.002(3) -0.004(3)
C26 0.033(4) 0.020(3) 0.020(4) -0.002(3) 0.007(3) -0.011(3)
C27 0.038(5) 0.030(4) 0.034(5) 0.001(4) 0.007(4) -0.009(4)
C28 0.062(7) 0.040(5) 0.022(4) -0.007(4) 0.001(4) -0.018(5)
C29 0.084(8) 0.041(5) 0.041(6) -0.010(4) 0.034(6) -0.021(5)
C30 0.065(7) 0.047(6) 0.049(6) -0.011(5) 0.033(5) -0.009(5)
C31 0.030(4) 0.043(5) 0.035(5) -0.009(4) 0.012(4) -0.010(4)
C32 0.016(3) 0.013(3) 0.042(4) 0.002(3) 0.012(3) 0.003(3)
C33 0.031(4) 0.023(4) 0.045(5) -0.010(3) 0.012(4) -0.008(3)
C34 0.057(6) 0.021(4) 0.058(6) -0.011(4) 0.019(5) -0.007(4)
C35 0.037(5) 0.034(5) 0.073(7) 0.011(5) 0.017(5) 0.002(4)
C36 0.032(5) 0.042(5) 0.043(5) 0.006(4) 0.013(4) -0.002(4)
C37 0.026(4) 0.036(4) 0.040(5) -0.001(4) 0.016(4) -0.004(3)
C38 0.037(4) 0.020(4) 0.034(4) -0.005(3) 0.022(4) -0.003(3)
C39 0.038(5) 0.020(4) 0.031(4) -0.002(3) 0.017(4) 0.005(3)
C40 0.060(6) 0.034(5) 0.035(5) -0.003(4) 0.013(5) 0.003(4)
C41 0.076(7) 0.034(5) 0.039(5) -0.005(4) 0.037(5) -0.008(5)
C42 0.051(6) 0.068(7) 0.050(6) -0.027(5) 0.038(5) -0.017(5)
C43 0.031(4) 0.063(6) 0.036(5) -0.020(4) 0.020(4) -0.016(4)
C44 0.011(3) 0.022(3) 0.022(4) -0.005(3) 0.003(3) 0.002(3)
C45 0.015(3) 0.025(4) 0.022(4) -0.007(3) 0.005(3) -0.003(3)
C46 0.023(4) 0.017(3) 0.025(4) -0.007(3) 0.009(3) -0.002(3)
C47 0.019(3) 0.023(4) 0.025(4) 0.002(3) 0.009(3) 0.002(3)
C48 0.016(3) 0.026(4) 0.024(4) 0.000(3) 0.004(3) 0.000(3)
C49 0.016(3) 0.025(4) 0.021(3) 0.001(3) 0.007(3) 0.002(3)
C50 0.015(3) 0.018(3) 0.022(4) -0.002(3) 0.007(3) -0.001(3)
C51 0.021(4) 0.023(3) 0.018(3) 0.000(3) 0.006(3) 0.000(3)
C52 0.021(4) 0.022(3) 0.022(4) -0.007(3) 0.007(3) -0.008(3)
C53 0.020(3) 0.016(3) 0.029(4) -0.006(3) 0.014(3) -0.001(3)
C54 0.017(3) 0.020(3) 0.022(4) -0.004(3) 0.010(3) -0.003(3)
C55 0.020(4) 0.026(4) 0.032(4) 0.001(3) 0.004(3) 0.004(3)
C56 0.052(6) 0.037(5) 0.055(6) 0.015(4) 0.024(5) 0.008(4)
C57 0.038(5) 0.030(5) 0.063(6) -0.016(4) 0.007(5) 0.013(4)
C58 0.025(4) 0.041(5) 0.050(5) 0.000(4) 0.013(4) 0.010(4)
C59 0.034(4) 0.021(4) 0.031(4) -0.015(3) 0.003(4) -0.012(3)
C60 0.037(5) 0.048(6) 0.040(5) -0.014(4) -0.017(4) -0.003(4)
C61 0.063(7) 0.041(6) 0.063(7) -0.004(5) -0.008(6) -0.033(5)
C62 0.049(6) 0.102(9) 0.048(6) -0.050(6) 0.013(5) -0.005(6)
C63 0.022(4) 0.019(3) 0.020(4) -0.011(3) 0.000(3) 0.000(3)
C64 0.031(4) 0.038(5) 0.029(4) -0.003(4) 0.009(4) 0.001(4)
C65 0.046(5) 0.031(4) 0.048(5) -0.010(4) 0.020(5) -0.010(4)
C66 0.053(6) 0.025(4) 0.036(5) -0.006(3) 0.013(4) 0.012(4)
C67 0.035(5) 0.036(5) 0.034(5) -0.008(4) 0.007(4) 0.008(4)
C68 0.027(4) 0.027(4) 0.028(4) -0.007(3) 0.007(3) 0.006(3)
C69 0.034(4) 0.019(3) 0.019(4) -0.006(3) 0.004(3) 0.012(3)
C70 0.030(4) 0.037(4) 0.032(4) -0.006(3) 0.015(4) 0.002(3)
C71 0.049(6) 0.042(5) 0.048(5) 0.005(4) 0.030(5) 0.010(4)
C72 0.065(7) 0.029(4) 0.048(6) 0.007(4) 0.031(5) 0.005(4)
C73 0.068(7) 0.019(4) 0.033(5) 0.002(3) 0.010(5) 0.006(4)
C74 0.034(4) 0.020(4) 0.038(5) -0.006(3) 0.002(4) 0.005(3)
C75 0.013(3) 0.021(3) 0.027(4) -0.010(3) 0.005(3) -0.003(3)
C76 0.032(4) 0.026(4) 0.037(5) -0.005(3) 0.015(4) 0.003(3)
C77 0.043(5) 0.022(4) 0.045(5) 0.000(4) 0.014(4) -0.001(3)
C78 0.027(4) 0.026(4) 0.048(5) -0.017(4) 0.007(4) -0.001(3)
C79 0.027(4) 0.043(5) 0.028(4) -0.015(4) 0.009(3) 0.007(3)
C80 0.025(4) 0.038(4) 0.038(5) -0.003(4) 0.016(4) -0.002(3)
C81 0.026(4) 0.009(3) 0.026(4) -0.002(3) 0.013(3) 0.003(3)
C82 0.022(4) 0.035(4) 0.036(5) 0.000(3) 0.013(4) 0.004(3)
C83 0.036(5) 0.038(5) 0.039(5) 0.005(4) 0.025(4) 0.001(4)
C84 0.053(5) 0.025(4) 0.035(5) -0.002(3) 0.024(4) -0.004(4)
C85 0.032(4) 0.039(5) 0.023(4) -0.003(3) 0.008(3) -0.005(3)
C86 0.018(4) 0.028(4) 0.035(4) -0.006(3) 0.012(3) -0.002(3)
C87 0.042(5) 0.027(4) 0.040(5) 0.003(4) 0.015(4) 0.010(4)
C88 0.044(6) 0.092(8) 0.039(6) -0.020(6) 0.012(5) -0.018(6)
C89 0.045(7) 0.085(9) 0.094(10) -0.043(8) -0.004(7) 0.013(6)
C90 0.042(6) 0.056(6) 0.050(6) -0.014(5) 0.010(5) -0.014(5)
C91 0.104(12) 0.25(2) 0.065(9) -0.067(12) 0.051(9) -0.097(14)
C92 0.078(10) 0.190(18) 0.118(13) -0.061(12) 0.073(10) -0.071(11)
C93 0.056(6) 0.047(6) 0.056(6) 0.007(5) 0.035(5) 0.016(5)
C94 0.079(8) 0.079(8) 0.048(6) -0.016(6) 0.043(6) -0.028(7)

loop_
_atom_type_symbol
_atom_type_description
_atom_type_scat_dispersion_real
_atom_type_scat_dispersion_imag
_atom_type_scat_source
C C 0.0033 0.0016 'International Tables Vol C Tables 4.2.6.8 and 6.1.1.4'
H H 0.0000 0.0000 'International Tables Vol C Tables 4.2.6.8 and 6.1.1.4'
Br Br -0.2901 2.4595 'International Tables Vol C Tables 4.2.6.8 and 6.1.1.4'
Cu Cu 0.3201 1.2651 'International Tables Vol C Tables 4.2.6.8 and 6.1.1.4'
F F 0.0171 0.0103 'International Tables Vol C Tables 4.2.6.8 and 6.1.1.4'
N N 0.0061 0.0033 'International Tables Vol C Tables 4.2.6.8 and 6.1.1.4'
O O 0.0106 0.0060 'International Tables Vol C Tables 4.2.6.8 and 6.1.1.4'
P P 0.1023 0.0942 'International Tables Vol C Tables 4.2.6.8 and 6.1.1.4'
S S 0.1246 0.1234 'International Tables Vol C Tables 4.2.6.8 and 6.1.1.4'

loop_
_geom_angle_atom_site_label_1
_geom_angle_atom_site_label_2
_geom_angle_atom_site_label_3
_geom_angle
Cu1 Br1 Cu4 62.94(3)
Cu1 Br1 Cu3 63.03(3)
Cu4 Br1 Cu3 112.97(4)
Cu2 Br2 Cu5 61.78(3)
Cu2 Br2 Cu3 64.05(3)
Cu5 Br2 Cu3 112.94(4)
Cu5 Br3 Cu4 131.37(5)
C1 Cu1 Br1 172.9(2)
C1 Cu1 Cu4 112.7(2)
Br1 Cu1 Cu4 65.06(4)
C1 Cu1 Cu3 110.7(2)
Br1 Cu1 Cu3 66.25(3)
Cu4 Cu1 Cu3 117.00(4)
C44 Cu2 Br2 166.2(2)
C44 Cu2 Cu5 111.9(2)
Br2 Cu2 Cu5 65.44(4)
C44 Cu2 Cu3 107.6(2)
Br2 Cu2 Cu3 64.49(3)
Cu5 Cu2 Cu3 116.06(4)
P2 Cu3 P4 122.92(7)
P2 Cu3 Cu1 74.38(6)
P4 Cu3 Cu1 148.08(6)
P2 Cu3 Cu2 149.41(6)
P4 Cu3 Cu2 72.82(5)
Cu1 Cu3 Cu2 106.37(4)
P2 Cu3 Br2 98.36(6)
P4 Cu3 Br2 111.46(6)
Cu1 Cu3 Br2 89.65(4)
Cu2 Cu3 Br2 51.46(3)
P2 Cu3 Br1 113.05(6)
P4 Cu3 Br1 97.77(6)
Cu1 Cu3 Br1 50.72(3)
Cu2 Cu3 Br1 87.72(4)
Br2 Cu3 Br1 114.18(4)
O7 Cu4 P1 119.30(19)
O7 Cu4 Br3 106.25(17)
P1 Cu4 Br3 109.25(7)
O7 Cu4 Cu1 145.22(16)
P1 Cu4 Cu1 75.21(6)
Br3 Cu4 Cu1 96.59(4)
O7 Cu4 Br1 95.58(17)
P1 Cu4 Br1 117.93(6)
Br3 Cu4 Br1 107.11(4)
Cu1 Cu4 Br1 52.00(3)
O8 Cu5 P3 116.58(18)
O8 Cu5 Br3 104.2(2)
P3 Cu5 Br3 112.62(7)
O8 Cu5 Cu2 139.9(2)
P3 Cu5 Cu2 77.62(6)
Br3 Cu5 Cu2 103.53(5)
O8 Cu5 Br2 93.18(18)
P3 Cu5 Br2 124.79(7)
Br3 Cu5 Br2 102.20(4)
Cu2 Cu5 Br2 52.78(3)
O3 S1 O2 117.1(5)
O3 S1 O1 114.7(5)
O2 S1 O1 113.5(4)
O3 S1 C93 102.0(5)
O2 S1 C93 103.7(4)
O1 S1 C93 103.2(4)
O5 S2 O4 117.2(7)
O5 S2 O6 117.2(7)
O4 S2 O6 107.0(6)
O5 S2 C94 105.0(6)
O4 S2 C94 106.1(5)
O6 S2 C94 102.8(6)
C2 P1 C26 101.9(3)
C2 P1 C20 101.1(3)
C26 P1 C20 102.1(3)
C2 P1 Cu4 115.3(2)
C26 P1 Cu4 121.3(2)
C20 P1 Cu4 112.5(3)
C38 P2 C32 105.1(3)
C38 P2 C11 103.3(3)
C32 P2 C11 102.8(3)
C38 P2 Cu3 117.5(3)
C32 P2 Cu3 108.3(2)
C11 P2 Cu3 118.1(2)
C45 P3 C63 100.9(3)
C45 P3 C69 101.5(3)
C63 P3 C69 103.1(3)
C45 P3 Cu5 115.2(2)
C63 P3 Cu5 111.6(2)
C69 P3 Cu5 121.8(2)
C81 P4 C54 104.7(3)
C81 P4 C75 103.2(3)
C54 P4 C75 103.4(3)
C81 P4 Cu3 116.5(2)
C54 P4 Cu3 114.2(2)
C75 P4 Cu3 113.4(2)
C87 O7 Cu4 126.6(5)
C90 O8 Cu5 119.9(6)
C1 N1 C2 126.6(6)
C1 N1 C6 112.1(6)
C2 N1 C6 121.2(6)
C1 N2 C11 127.1(6)
C1 N2 C7 112.1(5)
C11 N2 C7 120.8(6)
C44 N3 C45 126.9(6)
C44 N3 C49 112.7(5)
C45 N3 C49 120.4(6)
C44 N4 C54 126.5(6)
C44 N4 C50 112.8(5)
C54 N4 C50 120.7(5)
C87 N5 C89 120.8(8)
C87 N5 C88 123.6(8)
C89 N5 C88 115.6(8)
C90 N6 C91 122.5(10)
C90 N6 C92 122.5(10)
C91 N6 C92 114.3(10)
N1 C1 N2 103.7(6)
N1 C1 Cu1 126.4(5)
N2 C1 Cu1 127.5(5)
C3 C2 N1 118.1(6)
C3 C2 P1 123.9(5)
N1 C2 P1 117.9(5)
C2 C3 C4 123.7(7)
C2 C3 H3 118.1
C4 C3 H3 118.1
C5 C4 C3 117.0(6)
C5 C4 C12 121.9(7)
C3 C4 C12 121.1(6)
C4 C5 C6 121.0(7)
C4 C5 H5 119.5
C6 C5 H5 119.5
C7 C6 N1 105.7(6)
C7 C6 C5 135.6(7)
N1 C6 C5 118.8(6)
C6 C7 N2 106.4(6)
C6 C7 C8 133.8(7)
N2 C7 C8 119.7(6)
C9 C8 C7 120.9(7)
C9 C8 H8 119.6
C7 C8 H8 119.6
C8 C9 C10 117.7(7)
C8 C9 C16 124.2(7)
C10 C9 C16 118.1(7)
C11 C10 C9 123.5(7)
C11 C10 H10 118.3
C9 C10 H10 118.3
C10 C11 N2 117.4(6)
C10 C11 P2 123.8(5)
N2 C11 P2 118.8(5)
C14 C12 C13 108.1(8)
C14 C12 C15 107.7(8)
C13 C12 C15 110.2(8)
C14 C12 C4 112.3(6)
C13 C12 C4 108.5(7)
C15 C12 C4 110.0(7)
C12 C13 H13A 109.5
C12 C13 H13B 109.5
H13A C13 H13B 109.5
C12 C13 H13C 109.5
H13A C13 H13C 109.5
H13B C13 H13C 109.5
C12 C14 H14A 109.5
C12 C14 H14B 109.5
H14A C14 H14B 109.5
C12 C14 H14C 109.5
H14A C14 H14C 109.5
H14B C14 H14C 109.5
C12 C15 H15A 109.5
C12 C15 H15B 109.5
H15A C15 H15B 109.5
C12 C15 H15C 109.5
H15A C15 H15C 109.5
H15B C15 H15C 109.5
C17 C16 C19 110.8(10)
C17 C16 C9 112.1(7)
C19 C16 C9 109.9(8)
C17 C16 C18 105.5(9)
C19 C16 C18 109.4(12)
C9 C16 C18 109.0(8)
C16 C17 H17A 109.5
C16 C17 H17B 109.5
H17A C17 H17B 109.5
C16 C17 H17C 109.5
H17A C17 H17C 109.5
H17B C17 H17C 109.5
C16 C18 H18A 109.5
C16 C18 H18B 109.5
H18A C18 H18B 109.5
C16 C18 H18C 109.5
H18A C18 H18C 109.5
H18B C18 H18C 109.5
C16 C19 H19A 109.5
C16 C19 H19B 109.5
H19A C19 H19B 109.5
C16 C19 H19C 109.5
H19A C19 H19C 109.5
H19B C19 H19C 109.5
C25 C20 C21 119.5(7)
C25 C20 P1 122.1(6)
C21 C20 P1 118.4(6)
C20 C21 C22 120.8(8)
C20 C21 H21 119.6
C22 C21 H21 119.6
C23 C22 C21 117.4(9)
C23 C22 H22 121.3
C21 C22 H22 121.3
C24 C23 C22 122.5(8)
C24 C23 H23 118.8
C22 C23 H23 118.8
C23 C24 C25 118.8(8)
C23 C24 H24 120.6
C25 C24 H24 120.6
C20 C25 C24 121.0(8)
C20 C25 H25 119.5
C24 C25 H25 119.5
C27 C26 C31 118.2(7)
C27 C26 P1 118.5(6)
C31 C26 P1 123.3(6)
C28 C27 C26 120.5(9)
C28 C27 H27 119.7
C26 C27 H27 119.7
C27 C28 C29 121.1(9)
C27 C28 H28 119.5
C29 C28 H28 119.5
C30 C29 C28 119.0(9)
C30 C29 H29 120.5
C28 C29 H29 120.5
C31 C30 C29 120.7(10)
C31 C30 H30 119.6
C29 C30 H30 119.6
C30 C31 C26 120.4(8)
C30 C31 H31 119.8
C26 C31 H31 119.8
C37 C32 C33 119.4(7)
C37 C32 P2 118.5(6)
C33 C32 P2 121.8(6)
C34 C33 C32 118.8(8)
C34 C33 H33 120.6
C32 C33 H33 120.6
C35 C34 C33 121.5(8)
C35 C34 H34 119.3
C33 C34 H34 119.3
C34 C35 C36 119.7(9)
C34 C35 H35 120.1
C36 C35 H35 120.1
C37 C36 C35 119.0(9)
C37 C36 H36 120.5
C35 C36 H36 120.5
C32 C37 C36 121.7(8)
C32 C37 H37 119.2
C36 C37 H37 119.2
C43 C38 C39 119.1(7)
C43 C38 P2 121.4(6)
C39 C38 P2 119.4(6)
C38 C39 C40 120.7(8)
C38 C39 H39 119.6
C40 C39 H39 119.6
C41 C40 C39 119.4(9)
C41 C40 H40 120.3
C39 C40 H40 120.3
C40 C41 C42 121.2(8)
C40 C41 H41 119.4
C42 C41 H41 119.4
C41 C42 C43 118.8(8)
C41 C42 H42 120.6
C43 C42 H42 120.6
C38 C43 C42 120.7(9)
C38 C43 H43 119.7
C42 C43 H43 119.7
N4 C44 N3 103.1(5)
N4 C44 Cu2 126.9(5)
N3 C44 Cu2 127.1(5)
C46 C45 N3 117.4(6)
C46 C45 P3 125.5(5)
N3 C45 P3 117.1(5)
C45 C46 C47 124.5(6)
C45 C46 H46 117.7
C47 C46 H46 117.7
C48 C47 C46 116.4(6)
C48 C47 C55 123.0(6)
C46 C47 C55 120.6(6)
C47 C48 C49 121.5(7)
C47 C48 H48 119.3
C49 C48 H48 119.3
C50 C49 C48 134.5(7)
C50 C49 N3 105.7(6)
C48 C49 N3 119.7(6)
C49 C50 C51 134.0(6)
C49 C50 N4 105.7(6)
C51 C50 N4 120.3(6)
C52 C51 C50 119.7(7)
C52 C51 H51 120.1
C50 C51 H51 120.1
C51 C52 C53 119.2(6)
C51 C52 C59 123.2(7)
C53 C52 C59 117.6(6)
C54 C53 C52 123.1(6)
C54 C53 H53 118.4
C52 C53 H53 118.4
C53 C54 N4 116.9(6)
C53 C54 P4 124.4(5)
N4 C54 P4 118.4(5)
C58 C55 C56 110.1(7)
C58 C55 C57 107.8(7)
C56 C55 C57 108.1(7)
C58 C55 C47 109.6(6)
C56 C55 C47 108.5(6)
C57 C55 C47 112.9(6)
C55 C56 H56A 109.5
C55 C56 H56B 109.5
H56A C56 H56B 109.5
C55 C56 H56C 109.5
H56A C56 H56C 109.5
H56B C56 H56C 109.5
C55 C57 H57A 109.5
C55 C57 H57B 109.5
H57A C57 H57B 109.5
C55 C57 H57C 109.5
H57A C57 H57C 109.5
H57B C57 H57C 109.5
C55 C58 H58A 109.5
C55 C58 H58B 109.5
H58A C58 H58B 109.5
C55 C58 H58C 109.5
H58A C58 H58C 109.5
H58B C58 H58C 109.5
C62 C59 C61 111.0(9)
C62 C59 C60 110.3(8)
C61 C59 C60 108.0(8)
C62 C59 C52 107.9(7)
C61 C59 C52 108.7(7)
C60 C59 C52 111.0(6)
C59 C60 H60A 109.5
C59 C60 H60B 109.5
H60A C60 H60B 109.5
C59 C60 H60C 109.5
H60A C60 H60C 109.5
H60B C60 H60C 109.5
C59 C61 H61A 109.5
C59 C61 H61B 109.5
H61A C61 H61B 109.5
C59 C61 H61C 109.5
H61A C61 H61C 109.5
H61B C61 H61C 109.5
C59 C62 H62A 109.5
C59 C62 H62B 109.5
H62A C62 H62B 109.5
C59 C62 H62C 109.5
H62A C62 H62C 109.5
H62B C62 H62C 109.5
C64 C63 C68 118.9(7)
C64 C63 P3 118.6(6)
C68 C63 P3 122.5(6)
C63 C64 C65 120.4(8)
C63 C64 H64 119.8
C65 C64 H64 119.8
C66 C65 C64 119.5(8)
C66 C65 H65 120.3
C64 C65 H65 120.3
C67 C66 C65 120.9(8)
C67 C66 H66 119.6
C65 C66 H66 119.6
C66 C67 C68 120.4(8)
C66 C67 H67 119.8
C68 C67 H67 119.8
C67 C68 C63 120.0(8)
C67 C68 H68 120.0
C63 C68 H68 120.0
C70 C69 C74 119.0(8)
C70 C69 P3 123.8(6)
C74 C69 P3 117.1(6)
C69 C70 C71 121.2(8)
C69 C70 H70 119.4
C71 C70 H70 119.4
C72 C71 C70 119.8(9)
C72 C71 H71 120.1
C70 C71 H71 120.1
C73 C72 C71 119.8(9)
C73 C72 H72 120.1
C71 C72 H72 120.1
C72 C73 C74 121.1(8)
C72 C73 H73 119.4
C74 C73 H73 119.4
C69 C74 C73 119.0(8)
C69 C74 H74 120.5
C73 C74 H74 120.5
C76 C75 C80 119.3(7)
C76 C75 P4 122.4(6)
C80 C75 P4 118.1(6)
C75 C76 C77 120.8(8)
C75 C76 H76 119.6
C77 C76 H76 119.6
C78 C77 C76 119.9(8)
C78 C77 H77 120.1
C76 C77 H77 120.1
C77 C78 C79 120.3(7)
C77 C78 H78 119.8
C79 C78 H78 119.8
C78 C79 C80 120.2(7)
C78 C79 H79 119.9
C80 C79 H79 119.9
C75 C80 C79 119.6(8)
C75 C80 H80 120.2
C79 C80 H80 120.2
C82 C81 C86 119.8(7)
C82 C81 P4 121.9(6)
C86 C81 P4 118.1(5)
C81 C82 C83 120.2(7)
C81 C82 H82 119.9
C83 C82 H82 119.9
C84 C83 C82 119.4(7)
C84 C83 H83 120.3
C82 C83 H83 120.3
C85 C84 C83 120.9(8)
C85 C84 H84 119.6
C83 C84 H84 119.6
C84 C85 C86 119.1(8)
C84 C85 H85 120.4
C86 C85 H85 120.4
C81 C86 C85 120.4(7)
C81 C86 H86 119.8
C85 C86 H86 119.8
O7 C87 N5 127.2(8)
O7 C87 H87 116.4
N5 C87 H87 116.4
N5 C88 H88A 109.5
N5 C88 H88B 109.5
H88A C88 H88B 109.5
N5 C88 H88C 109.5
H88A C88 H88C 109.5
H88B C88 H88C 109.5
N5 C89 H89A 109.5
N5 C89 H89B 109.5
H89A C89 H89B 109.5
N5 C89 H89C 109.5
H89A C89 H89C 109.5
H89B C89 H89C 109.5
O8 C90 N6 124.5(10)
O8 C90 H90 117.8
N6 C90 H90 117.8
N6 C91 H91A 109.5
N6 C91 H91B 109.5
H91A C91 H91B 109.5
N6 C91 H91C 109.5
H91A C91 H91C 109.5
H91B C91 H91C 109.5
N6 C92 H92A 109.5
N6 C92 H92B 109.5
H92A C92 H92B 109.5
N6 C92 H92C 109.5
H92A C92 H92C 109.5
H92B C92 H92C 109.5
F3 C93 F1 107.3(8)
F3 C93 F2 106.3(9)
F1 C93 F2 103.4(8)
F3 C93 S1 113.0(7)
F1 C93 S1 112.7(8)
F2 C93 S1 113.4(7)
F6 C94 F4 108.7(9)
F6 C94 F5 106.9(10)
F4 C94 F5 106.5(10)
F6 C94 S2 113.8(8)
F4 C94 S2 110.0(9)
F5 C94 S2 110.7(7)

loop_
_geom_bond_atom_site_label_1
_geom_bond_atom_site_label_2
_geom_bond_distance
Br1 Cu1 2.2789(11)
Br1 Cu4 2.6223(12)
Br1 Cu3 2.6947(12)
Br2 Cu2 2.2907(11)
Br2 Cu5 2.6165(12)
Br2 Cu3 2.6432(11)
Br3 Cu5 2.4448(14)
Br3 Cu4 2.4527(13)
Cu1 C1 1.883(7)
Cu1 Cu4 2.5752(13)
Cu1 Cu3 2.6240(12)
Cu2 C44 1.884(6)
Cu2 Cu5 2.5347(13)
Cu2 Cu3 2.6333(12)
Cu3 P2 2.2590(19)
Cu3 P4 2.2618(19)
Cu4 O7 2.035(6)
Cu4 P1 2.206(2)
Cu5 O8 2.048(6)
Cu5 P3 2.194(2)
S1 O3 1.434(7)
S1 O2 1.435(7)
S1 O1 1.443(7)
S1 C93 1.776(11)
S2 O5 1.395(8)
S2 O4 1.434(9)
S2 O6 1.445(9)
S2 C94 1.771(10)
P1 C2 1.831(7)
P1 C26 1.832(8)
P1 C20 1.834(7)
P2 C38 1.826(8)
P2 C32 1.830(7)
P2 C11 1.833(7)
P3 C45 1.827(7)
P3 C63 1.829(7)
P3 C69 1.834(8)
P4 C81 1.820(7)
P4 C54 1.829(7)
P4 C75 1.832(7)
F1 C93 1.334(11)
F2 C93 1.346(11)
F3 C93 1.315(11)
F4 C94 1.343(15)
F5 C94 1.366(13)
F6 C94 1.307(12)
O7 C87 1.220(10)
O8 C90 1.214(12)
N1 C1 1.368(8)
N1 C2 1.377(9)
N1 C6 1.415(8)
N2 C1 1.373(9)
N2 C11 1.390(9)
N2 C7 1.403(9)
N3 C44 1.377(8)
N3 C45 1.394(9)
N3 C49 1.411(9)
N4 C44 1.371(8)
N4 C54 1.403(8)
N4 C50 1.413(8)
N5 C87 1.308(11)
N5 C89 1.437(13)
N5 C88 1.469(11)
N6 C90 1.283(12)
N6 C91 1.453(15)
N6 C92 1.464(14)
C2 C3 1.363(10)
C3 C4 1.429(10)
C3 H3 0.9500
C4 C5 1.375(10)
C4 C12 1.534(10)
C5 C6 1.417(9)
C5 H5 0.9500
C6 C7 1.377(10)
C7 C8 1.412(10)
C8 C9 1.343(10)
C8 H8 0.9500
C9 C10 1.437(10)
C9 C16 1.523(11)
C10 C11 1.365(10)
C10 H10 0.9500
C12 C14 1.515(12)
C12 C13 1.518(12)
C12 C15 1.528(11)
C13 H13A 0.9800
C13 H13B 0.9800
C13 H13C 0.9800
C14 H14A 0.9800
C14 H14B 0.9800
C14 H14C 0.9800
C15 H15A 0.9800
C15 H15B 0.9800
C15 H15C 0.9800
C16 C17 1.489(13)
C16 C19 1.491(14)
C16 C18 1.529(16)
C17 H17A 0.9800
C17 H17B 0.9800
C17 H17C 0.9800
C18 H18A 0.9800
C18 H18B 0.9800
C18 H18C 0.9800
C19 H19A 0.9800
C19 H19B 0.9800
C19 H19C 0.9800
C20 C25 1.380(11)
C20 C21 1.388(11)
C21 C22 1.397(12)
C21 H21 0.9500
C22 C23 1.395(13)
C22 H22 0.9500
C23 C24 1.369(13)
C23 H23 0.9500
C24 C25 1.380(11)
C24 H24 0.9500
C25 H25 0.9500
C26 C27 1.380(11)
C26 C31 1.406(11)
C27 C28 1.370(13)
C27 H27 0.9500
C28 C29 1.382(15)
C28 H28 0.9500
C29 C30 1.372(14)
C29 H29 0.9500
C30 C31 1.372(12)
C30 H30 0.9500
C31 H31 0.9500
C32 C37 1.379(11)
C32 C33 1.395(10)
C33 C34 1.388(12)
C33 H33 0.9500
C34 C35 1.377(15)
C34 H34 0.9500
C35 C36 1.388(13)
C35 H35 0.9500
C36 C37 1.382(12)
C36 H36 0.9500
C37 H37 0.9500
C38 C43 1.371(11)
C38 C39 1.374(11)
C39 C40 1.390(12)
C39 H39 0.9500
C40 C41 1.354(14)
C40 H40 0.9500
C41 C42 1.379(14)
C41 H41 0.9500
C42 C43 1.392(12)
C42 H42 0.9500
C43 H43 0.9500
C45 C46 1.368(10)
C46 C47 1.426(10)
C46 H46 0.9500
C47 C48 1.370(10)
C47 C55 1.531(10)
C48 C49 1.402(10)
C48 H48 0.9500
C49 C50 1.388(9)
C50 C51 1.411(9)
C51 C52 1.350(10)
C51 H51 0.9500
C52 C53 1.431(10)
C52 C59 1.543(9)
C53 C54 1.376(9)
C53 H53 0.9500
C55 C58 1.522(11)
C55 C56 1.523(12)
C55 C57 1.530(11)
C56 H56A 0.9800
C56 H56B 0.9800
C56 H56C 0.9800
C57 H57A 0.9800
C57 H57B 0.9800
C57 H57C 0.9800
C58 H58A 0.9800
C58 H58B 0.9800
C58 H58C 0.9800
C59 C62 1.515(13)
C59 C61 1.523(13)
C59 C60 1.525(12)
C60 H60A 0.9800
C60 H60B 0.9800
C60 H60C 0.9800
C61 H61A 0.9800
C61 H61B 0.9800
C61 H61C 0.9800
C62 H62A 0.9800
C62 H62B 0.9800
C62 H62C 0.9800
C63 C64 1.382(11)
C63 C68 1.392(10)
C64 C65 1.388(11)
C64 H64 0.9500
C65 C66 1.372(13)
C65 H65 0.9500
C66 C67 1.354(13)
C66 H66 0.9500
C67 C68 1.382(11)
C67 H67 0.9500
C68 H68 0.9500
C69 C70 1.377(11)
C69 C74 1.396(11)
C70 C71 1.395(12)
C70 H70 0.9500
C71 C72 1.377(13)
C71 H71 0.9500
C72 C73 1.366(14)
C72 H72 0.9500
C73 C74 1.409(13)
C73 H73 0.9500
C74 H74 0.9500
C75 C76 1.380(11)
C75 C80 1.391(11)
C76 C77 1.381(11)
C76 H76 0.9500
C77 C78 1.372(13)
C77 H77 0.9500
C78 C79 1.372(12)
C78 H78 0.9500
C79 C80 1.393(11)
C79 H79 0.9500
C80 H80 0.9500
C81 C82 1.376(10)
C81 C86 1.384(10)
C82 C83 1.395(11)
C82 H82 0.9500
C83 C84 1.393(12)
C83 H83 0.9500
C84 C85 1.367(12)
C84 H84 0.9500
C85 C86 1.407(11)
C85 H85 0.9500
C86 H86 0.9500
C87 H87 0.9500
C88 H88A 0.9800
C88 H88B 0.9800
C88 H88C 0.9800
C89 H89A 0.9800
C89 H89B 0.9800
C89 H89C 0.9800
C90 H90 0.9500
C91 H91A 0.9800
C91 H91B 0.9800
C91 H91C 0.9800
C92 H92A 0.9800
C92 H92B 0.9800
C92 H92C 0.9800

loop_
_geom_torsion_atom_site_label_1
_geom_torsion_atom_site_label_2
_geom_torsion_atom_site_label_3
_geom_torsion_atom_site_label_4
_geom_torsion
C2 N1 C1 N2 175.6(6)
C6 N1 C1 N2 -0.8(7)
C2 N1 C1 Cu1 -21.2(10)
C6 N1 C1 Cu1 162.5(5)
C11 N2 C1 N1 -178.5(6)
C7 N2 C1 N1 0.2(7)
C11 N2 C1 Cu1 18.5(10)
C7 N2 C1 Cu1 -162.8(5)
Cu4 Cu1 C1 N1 -7.2(7)
Cu3 Cu1 C1 N1 -140.4(5)
Cu4 Cu1 C1 N2 152.1(5)
Cu3 Cu1 C1 N2 19.0(7)
C1 N1 C2 C3 179.0(6)
C6 N1 C2 C3 -5.0(9)
C1 N1 C2 P1 -4.4(9)
C6 N1 C2 P1 171.6(5)
C26 P1 C2 C3 110.4(6)
C20 P1 C2 C3 5.3(7)
Cu4 P1 C2 C3 -116.3(6)
C26 P1 C2 N1 -66.0(6)
C20 P1 C2 N1 -171.1(5)
Cu4 P1 C2 N1 67.3(6)
N1 C2 C3 C4 2.9(11)
P1 C2 C3 C4 -173.5(6)
C2 C3 C4 C5 0.5(11)
C2 C3 C4 C12 179.8(7)
C3 C4 C5 C6 -1.9(11)
C12 C4 C5 C6 178.8(7)
C1 N1 C6 C7 1.1(7)
C2 N1 C6 C7 -175.5(6)
C1 N1 C6 C5 -179.7(6)
C2 N1 C6 C5 3.7(9)
C4 C5 C6 C7 178.8(7)
C4 C5 C6 N1 -0.1(10)
N1 C6 C7 N2 -0.9(7)
C5 C6 C7 N2 -179.9(7)
N1 C6 C7 C8 175.2(7)
C5 C6 C7 C8 -3.8(14)
C1 N2 C7 C6 0.5(8)
C11 N2 C7 C6 179.2(6)
C1 N2 C7 C8 -176.2(6)
C11 N2 C7 C8 2.5(10)
C6 C7 C8 C9 -176.8(8)
N2 C7 C8 C9 -1.1(11)
C7 C8 C9 C10 -0.2(11)
C7 C8 C9 C16 177.0(7)
C8 C9 C10 C11 0.2(11)
C16 C9 C10 C11 -177.2(7)
C9 C10 C11 N2 1.1(11)
C9 C10 C11 P2 -177.7(6)
C1 N2 C11 C10 176.1(7)
C7 N2 C11 C10 -2.5(10)
C1 N2 C11 P2 -5.1(9)
C7 N2 C11 P2 176.4(5)
C38 P2 C11 C10 -105.4(7)
C32 P2 C11 C10 3.8(7)
Cu3 P2 C11 C10 123.0(6)
C38 P2 C11 N2 75.8(6)
C32 P2 C11 N2 -175.0(5)
Cu3 P2 C11 N2 -55.8(6)
C5 C4 C12 C14 166.6(8)
C3 C4 C12 C14 -12.6(11)
C5 C4 C12 C13 -74.0(10)
C3 C4 C12 C13 106.8(9)
C5 C4 C12 C15 46.7(10)
C3 C4 C12 C15 -132.5(8)
C8 C9 C16 C17 3.2(13)
C10 C9 C16 C17 -179.6(9)
C8 C9 C16 C19 126.9(12)
C10 C9 C16 C19 -55.9(13)
C8 C9 C16 C18 -113.3(10)
C10 C9 C16 C18 63.9(11)
C2 P1 C20 C25 72.1(7)
C26 P1 C20 C25 -32.8(7)
Cu4 P1 C20 C25 -164.4(6)
C2 P1 C20 C21 -109.5(6)
C26 P1 C20 C21 145.7(6)
Cu4 P1 C20 C21 14.0(7)
C25 C20 C21 C22 -1.0(12)
P1 C20 C21 C22 -179.4(7)
C20 C21 C22 C23 1.1(13)
C21 C22 C23 C24 -1.0(14)
C22 C23 C24 C25 0.9(13)
C21 C20 C25 C24 0.8(12)
P1 C20 C25 C24 179.2(6)
C23 C24 C25 C20 -0.8(12)
C2 P1 C26 C27 166.9(6)
C20 P1 C26 C27 -88.9(6)
Cu4 P1 C26 C27 37.2(7)
C2 P1 C26 C31 -16.4(7)
C20 P1 C26 C31 87.9(7)
Cu4 P1 C26 C31 -146.1(6)
C31 C26 C27 C28 -3.4(12)
P1 C26 C27 C28 173.4(6)
C26 C27 C28 C29 2.6(13)
C27 C28 C29 C30 -0.5(14)
C28 C29 C30 C31 -0.6(15)
C29 C30 C31 C26 -0.4(14)
C27 C26 C31 C30 2.4(12)
P1 C26 C31 C30 -174.4(7)
C38 P2 C32 C37 177.7(6)
C11 P2 C32 C37 69.9(6)
Cu3 P2 C32 C37 -55.8(6)
C38 P2 C32 C33 -9.1(7)
C11 P2 C32 C33 -116.9(6)
Cu3 P2 C32 C33 117.3(6)
C37 C32 C33 C34 -0.1(11)
P2 C32 C33 C34 -173.2(7)
C32 C33 C34 C35 1.2(14)
C33 C34 C35 C36 -1.4(15)
C34 C35 C36 C37 0.6(14)
C33 C32 C37 C36 -0.7(11)
P2 C32 C37 C36 172.6(6)
C35 C36 C37 C32 0.5(12)
C32 P2 C38 C43 -74.4(7)
C11 P2 C38 C43 33.1(7)
Cu3 P2 C38 C43 165.1(6)
C32 P2 C38 C39 105.7(6)
C11 P2 C38 C39 -146.9(6)
Cu3 P2 C38 C39 -14.9(7)
C43 C38 C39 C40 -0.6(12)
P2 C38 C39 C40 179.4(6)
C38 C39 C40 C41 0.2(13)
C39 C40 C41 C42 0.5(14)
C40 C41 C42 C43 -1.0(14)
C39 C38 C43 C42 0.1(13)
P2 C38 C43 C42 -179.8(7)
C41 C42 C43 C38 0.6(14)
C54 N4 C44 N3 -179.3(6)
C50 N4 C44 N3 1.1(7)
C54 N4 C44 Cu2 18.8(10)
C50 N4 C44 Cu2 -160.8(5)
C45 N3 C44 N4 175.8(6)
C49 N3 C44 N4 -1.1(7)
C45 N3 C44 Cu2 -22.4(10)
C49 N3 C44 Cu2 160.7(5)
Br2 Cu2 C44 N4 76.7(11)
Cu5 Cu2 C44 N4 152.5(5)
Cu3 Cu2 C44 N4 23.9(7)
Br2 Cu2 C44 N3 -81.0(11)
Cu5 Cu2 C44 N3 -5.2(7)
Cu3 Cu2 C44 N3 -133.7(6)
C44 N3 C45 C46 178.9(7)
C49 N3 C45 C46 -4.4(10)
C44 N3 C45 P3 -4.2(9)
C49 N3 C45 P3 172.5(5)
C63 P3 C45 C46 2.5(7)
C69 P3 C45 C46 108.5(7)
Cu5 P3 C45 C46 -117.9(6)
C63 P3 C45 N3 -174.1(5)
C69 P3 C45 N3 -68.1(6)
Cu5 P3 C45 N3 65.5(6)
N3 C45 C46 C47 2.8(11)
P3 C45 C46 C47 -173.8(6)
C45 C46 C47 C48 0.4(11)
C45 C46 C47 C55 178.8(7)
C46 C47 C48 C49 -2.1(10)
C55 C47 C48 C49 179.6(7)
C47 C48 C49 C50 179.5(7)
C47 C48 C49 N3 0.4(10)
C44 N3 C49 C50 0.8(8)
C45 N3 C49 C50 -176.3(6)
C44 N3 C49 C48 -179.9(6)
C45 N3 C49 C48 3.0(10)
C48 C49 C50 C51 1.1(14)
N3 C49 C50 C51 -179.8(7)
C48 C49 C50 N4 -179.2(8)
N3 C49 C50 N4 -0.1(7)
C44 N4 C50 C49 -0.6(8)
C54 N4 C50 C49 179.8(6)
C44 N4 C50 C51 179.1(6)
C54 N4 C50 C51 -0.5(9)
C49 C50 C51 C52 -178.6(7)
N4 C50 C51 C52 1.8(10)
C50 C51 C52 C53 -0.6(10)
C50 C51 C52 C59 -179.9(7)
C51 C52 C53 C54 -1.9(10)
C59 C52 C53 C54 177.4(7)
C52 C53 C54 N4 3.1(10)
C52 C53 C54 P4 -170.6(5)
C44 N4 C54 C53 178.6(6)
C50 N4 C54 C53 -1.8(9)
C44 N4 C54 P4 -7.3(9)
C50 N4 C54 P4 172.2(5)
C81 P4 C54 C53 -115.1(6)
C75 P4 C54 C53 -7.3(7)
Cu3 P4 C54 C53 116.4(6)
C81 P4 C54 N4 71.4(5)
C75 P4 C54 N4 179.1(5)
Cu3 P4 C54 N4 -57.2(5)
C48 C47 C55 C58 46.3(10)
C46 C47 C55 C58 -131.9(7)
C48 C47 C55 C56 -73.9(9)
C46 C47 C55 C56 107.9(8)
C48 C47 C55 C57 166.4(8)
C46 C47 C55 C57 -11.8(10)
C51 C52 C59 C62 120.6(9)
C53 C52 C59 C62 -58.7(10)
C51 C52 C59 C61 -118.9(9)
C53 C52 C59 C61 61.8(10)
C51 C52 C59 C60 -0.3(11)
C53 C52 C59 C60 -179.6(7)
C45 P3 C63 C64 -113.8(6)
C69 P3 C63 C64 141.5(6)
Cu5 P3 C63 C64 9.1(7)
C45 P3 C63 C68 68.3(7)
C69 P3 C63 C68 -36.3(7)
Cu5 P3 C63 C68 -168.7(5)
C68 C63 C64 C65 -1.6(12)
P3 C63 C64 C65 -179.5(7)
C63 C64 C65 C66 1.3(13)
C64 C65 C66 C67 -0.6(14)
C65 C66 C67 C68 0.3(13)
C66 C67 C68 C63 -0.6(12)
C64 C63 C68 C67 1.3(11)
P3 C63 C68 C67 179.1(6)
C45 P3 C69 C70 -14.1(7)
C63 P3 C69 C70 90.1(7)
Cu5 P3 C69 C70 -143.7(5)
C45 P3 C69 C74 168.0(6)
C63 P3 C69 C74 -87.7(6)
Cu5 P3 C69 C74 38.4(6)
C74 C69 C70 C71 0.4(11)
P3 C69 C70 C71 -177.5(6)
C69 C70 C71 C72 1.7(12)
C70 C71 C72 C73 -1.6(13)
C71 C72 C73 C74 -0.6(13)
C70 C69 C74 C73 -2.5(11)
P3 C69 C74 C73 175.4(6)
C72 C73 C74 C69 2.7(12)
C81 P4 C75 C76 -5.0(7)
C54 P4 C75 C76 -113.8(6)
Cu3 P4 C75 C76 122.0(6)
C81 P4 C75 C80 -179.6(6)
C54 P4 C75 C80 71.5(6)
Cu3 P4 C75 C80 -52.6(6)
C80 C75 C76 C77 0.0(11)
P4 C75 C76 C77 -174.6(6)
C75 C76 C77 C78 -1.5(13)
C76 C77 C78 C79 1.0(13)
C77 C78 C79 C80 1.0(12)
C76 C75 C80 C79 2.0(11)
P4 C75 C80 C79 176.8(6)
C78 C79 C80 C75 -2.5(11)
C54 P4 C81 C82 25.8(7)
C75 P4 C81 C82 -82.0(6)
Cu3 P4 C81 C82 153.0(5)
C54 P4 C81 C86 -158.1(5)
C75 P4 C81 C86 94.1(6)
Cu3 P4 C81 C86 -30.9(6)
C86 C81 C82 C83 2.7(11)
P4 C81 C82 C83 178.7(6)
C81 C82 C83 C84 -1.3(12)
C82 C83 C84 C85 -0.3(12)
C83 C84 C85 C86 0.6(12)
C82 C81 C86 C85 -2.4(11)
P4 C81 C86 C85 -178.6(6)
C84 C85 C86 C81 0.8(12)
Cu4 O7 C87 N5 175.4(7)
C89 N5 C87 O7 -2.7(16)
C88 N5 C87 O7 177.6(9)
Cu5 O8 C90 N6 177.3(8)
C91 N6 C90 O8 2(2)
C92 N6 C90 O8 -167.7(13)
O3 S1 C93 F3 59.3(9)
O2 S1 C93 F3 -178.6(8)
O1 S1 C93 F3 -59.9(8)
O3 S1 C93 F1 -62.5(8)
O2 S1 C93 F1 59.6(8)
O1 S1 C93 F1 178.2(7)
O3 S1 C93 F2 -179.6(7)
O2 S1 C93 F2 -57.5(8)
O1 S1 C93 F2 61.2(7)
O5 S2 C94 F6 -67.8(11)
O4 S2 C94 F6 167.4(10)
O6 S2 C94 F6 55.3(11)
O5 S2 C94 F4 54.4(10)
O4 S2 C94 F4 -70.4(10)
O6 S2 C94 F4 177.4(8)
O5 S2 C94 F5 171.8(10)
O4 S2 C94 F5 47.0(11)
O6 S2 C94 F5 -65.1(10)
